data_7228146
loop_
_publ_author_name
'Shi, Lu-Lu'
'Zheng, Tian-Rui'
'Li, Min'
'Qian, Lin-Lu'
'Li, Bao-Long'
'Li, Hai-Yan'

_publ_section_title
;
 A series of five-coordinated copper coordination polymers for efficient
 degradation of organic dyes under visible light irradiation
;
_journal_issue 38
_journal_name_full 'RSC Adv.'
_journal_page_first 23432
_journal_paper_doi 10.1039/C7RA03268D
_journal_volume 7
_journal_year 2017
_chemical_formula_moiety 'C36 H32 Cu2 N4 O8,H2O'
_chemical_formula_sum 'C36 H34 Cu2 N4 O9'
_chemical_formula_weight 793.75
_space_group_crystal_system monoclinic
_space_group_IT_number 15
_space_group_name_Hall '-C 2yc'
_space_group_name_H-M_alt 'C 1 2/c 1'
_symmetry_space_group_name_Hall '-C 2yc'
_symmetry_space_group_name_H-M 'C 1 2/c 1'
_atom_sites_solution_hydrogens mixed
_atom_sites_solution_primary direct
_audit_creation_date 2017-03-16
_audit_creation_method
;
Olex2 1.2-alpha
(compiled 2016.11.07 svn.r3352 for OlexSys, GUI svn.r5261)
;
_audit_update_record
;
2017-03-16 deposited with the CCDC.
2017-04-21 downloaded from the CCDC.
;
_cell_angle_alpha 90
_cell_angle_beta 97.520(3)
_cell_angle_gamma 90
_cell_formula_units_Z 4
_cell_length_a 10.2620(3)
_cell_length_b 21.1852(5)
_cell_length_c 15.7859(4)
_cell_measurement_reflns_used 3184
_cell_measurement_temperature 223.00(10)
_cell_measurement_theta_max 73.1890
_cell_measurement_theta_min 4.8150
_cell_volume 3402.38(16)
_computing_cell_refinement
;
CrysAlisPro, Agilent Technologies,
Version 1.171.36.32 (release 02-08-2013 CrysAlis171 .NET)
(compiled Aug  2 2013,16:46:58)
;
_computing_data_collection
;
CrysAlisPro, Agilent Technologies,
Version 1.171.36.32 (release 02-08-2013 CrysAlis171 .NET)
(compiled Aug  2 2013,16:46:58)
;
_computing_data_reduction
;
CrysAlisPro, Agilent Technologies,
Version 1.171.36.32 (release 02-08-2013 CrysAlis171 .NET)
(compiled Aug  2 2013,16:46:58)
;
_computing_molecular_graphics 'Olex2 (Dolomanov et al., 2009)'
_computing_publication_material 'Olex2 (Dolomanov et al., 2009)'
_computing_structure_refinement 'ShelXL (Sheldrick, 2015)'
_computing_structure_solution 'ShelXT (Sheldrick, 2015)'
_diffrn_ambient_temperature 223.00(10)
_diffrn_detector_area_resol_mean 10.4471
_diffrn_measured_fraction_theta_full 1.000
_diffrn_measured_fraction_theta_max 1.000
_diffrn_measurement_details
;
#__ type_ start__ end____ width___ exp.time_
  1 omega  -28.00   36.00   1.0000    2.0000
omega____ theta____ kappa____ phi______ frames
    -      -40.2343   37.0000 -180.0000 64

#__ type_ start__ end____ width___ exp.time_
  2 omega  -42.00   15.00   1.0000    2.0000
omega____ theta____ kappa____ phi______ frames
    -      -40.2343   37.0000  -30.0000 57

#__ type_ start__ end____ width___ exp.time_
  3 omega   11.00  108.00   1.0000    2.0000
omega____ theta____ kappa____ phi______ frames
    -       40.2343   57.0000  -90.0000 97

#__ type_ start__ end____ width___ exp.time_
  4 omega   -4.00   37.00   1.0000    2.0000
omega____ theta____ kappa____ phi______ frames
    -       40.2343  -99.0000  120.0000 41

#__ type_ start__ end____ width___ exp.time_
  5 omega   86.00  165.00   1.0000   13.3300
omega____ theta____ kappa____ phi______ frames
    -      105.9522   45.0000  -30.0000 79

#__ type_ start__ end____ width___ exp.time_
  6 omega   29.00   57.00   1.0000   13.3300
omega____ theta____ kappa____ phi______ frames
    -      105.9522  -30.0000  -30.0000 28

#__ type_ start__ end____ width___ exp.time_
  7 omega  104.00  164.00   1.0000   13.3300
omega____ theta____ kappa____ phi______ frames
    -      105.9522  111.0000 -180.0000 60

#__ type_ start__ end____ width___ exp.time_
  8 omega   29.00  138.00   1.0000   13.3300
omega____ theta____ kappa____ phi______ frames
    -      105.9522  -77.0000 -180.0000 109

#__ type_ start__ end____ width___ exp.time_
  9 omega   31.00   87.00   1.0000   13.3300
omega____ theta____ kappa____ phi______ frames
    -      105.9522  -30.0000  150.0000 56

#__ type_ start__ end____ width___ exp.time_
 10 omega   75.00  149.00   1.0000   13.3300
omega____ theta____ kappa____ phi______ frames
    -      105.9522   30.0000  -60.0000 74
;
_diffrn_measurement_device_type 'Xcalibur, Atlas, Gemini'
_diffrn_measurement_method '\w scans'
_diffrn_orient_matrix_UB_11 0.0023319000
_diffrn_orient_matrix_UB_12 0.0266814000
_diffrn_orient_matrix_UB_13 0.0909157000
_diffrn_orient_matrix_UB_21 0.0620035000
_diffrn_orient_matrix_UB_22 0.0615535000
_diffrn_orient_matrix_UB_23 -0.0280071000
_diffrn_orient_matrix_UB_31 -0.1380605000
_diffrn_orient_matrix_UB_32 0.0281854000
_diffrn_orient_matrix_UB_33 -0.0252303000
_diffrn_radiation_monochromator graphite
_diffrn_radiation_type CuK\a
_diffrn_radiation_wavelength 1.54184
_diffrn_reflns_av_R_equivalents 0.0316
_diffrn_reflns_av_unetI/netI 0.0391
_diffrn_reflns_Laue_measured_fraction_full 1.000
_diffrn_reflns_Laue_measured_fraction_max 1.000
_diffrn_reflns_limit_h_max 11
_diffrn_reflns_limit_h_min -12
_diffrn_reflns_limit_k_max 25
_diffrn_reflns_limit_k_min -21
_diffrn_reflns_limit_l_max 16
_diffrn_reflns_limit_l_min -18
_diffrn_reflns_number 6089
_diffrn_reflns_point_group_measured_fraction_full 1.000
_diffrn_reflns_point_group_measured_fraction_max 1.000
_diffrn_reflns_theta_full 66.601
_diffrn_reflns_theta_max 66.601
_diffrn_reflns_theta_min 4.174
_diffrn_source 'Enhance (Cu) X-ray Source'
_exptl_absorpt_coefficient_mu 2.072
_exptl_absorpt_correction_T_max 1.00000
_exptl_absorpt_correction_T_min 0.56962
_exptl_absorpt_correction_type multi-scan
_exptl_absorpt_process_details
;
CrysAlisPro, Agilent Technologies,
Version 1.171.36.32 (release 02-08-2013 CrysAlis171 .NET)
(compiled Aug  2 2013,16:46:58)
Empirical absorption correction using spherical harmonics,
 implemented in SCALE3 ABSPACK scaling algorithm.
;
_exptl_crystal_colour 'clear light green'
_exptl_crystal_colour_lustre clear
_exptl_crystal_colour_modifier light
_exptl_crystal_colour_primary green
_exptl_crystal_density_diffrn 1.550
_exptl_crystal_description block
_exptl_crystal_F_000 1632
_exptl_crystal_size_max 0.4
_exptl_crystal_size_mid 0.3
_exptl_crystal_size_min 0.2
_refine_diff_density_max 0.763
_refine_diff_density_min -0.566
_refine_diff_density_rms 0.083
_refine_ls_extinction_method none
_refine_ls_goodness_of_fit_ref 1.044
_refine_ls_hydrogen_treatment mixed
_refine_ls_matrix_type full
_refine_ls_number_parameters 286
_refine_ls_number_reflns 2999
_refine_ls_number_restraints 2
_refine_ls_restrained_S_all 1.043
_refine_ls_R_factor_all 0.0524
_refine_ls_R_factor_gt 0.0460
_refine_ls_shift/su_max 0.001
_refine_ls_shift/su_mean 0.000
_refine_ls_structure_factor_coef Fsqd
_refine_ls_weighting_details 'w=1/[\s^2^(Fo^2^)+(0.0848P)^2^+2.9813P] where P=(Fo^2^+2Fc^2^)/3'
_refine_ls_weighting_scheme calc
_refine_ls_wR_factor_gt 0.1238
_refine_ls_wR_factor_ref 0.1299
_reflns_Friedel_coverage 0.000
_reflns_number_gt 2610
_reflns_number_total 2999
_reflns_threshold_expression 'I > 2\s(I)'
_cod_data_source_file c7ra03268d2.cif
_cod_data_source_block 4
_cod_original_cell_volume 3402.37(15)
_cod_database_code 7228146
_shelx_space_group_comment
;
The symmetry employed for this shelxl refinement is uniquely defined
by the following loop, which should always be used as a source of
symmetry information in preference to the above space-group names.
They are only intended as comments.
;
_reflns_odcompleteness_completeness 99.90
_reflns_odcompleteness_iscentric 1
_reflns_odcompleteness_theta 66.97
_olex2_refinement_description
;
1. Fixed Uiso
 At 1.2 times of:
  All C(H) groups, All C(H,H) groups
 At 1.5 times of:
  All C(H,H,H) groups
2. Restrained distances
 H5'-C5'
 0.93 with sigma of 0.02
 H4'-C4'
 0.93 with sigma of 0.02
3. Others
 Fixed Sof: H4A(0.6) H4B(0.4) H4'(0.6) H5'(0.6) C7'(0.6) N1'(0.6) C4'(0.6)
 C5'(0.6) N2'(0.6) C8'(0.6) H8'A(0.6) H8'B(0.6) H8'C(0.6) C7(0.4) N1(0.4)
 C6(0.4) H6(0.4) C5(0.4) H5(0.4) N2(0.4) C8(0.4) H8A(0.4) H8B(0.4) H8C(0.4)
 O6(0.25) O5(0.25)
4.a Secondary CH2 refined with riding coordinates:
 C10(H10A,H10B), C15(H15A,H15B)
4.b Aromatic/amide H refined with riding coordinates:
 C2(H2), C3(H3), C4(H4A), C4(H4B), C12(H12), C13(H13), C17(H17), C18(H18),
 C6(H6), C5(H5)
4.c Fitted pentagon refined as free rotating group:
 C7'(N1',C4',C5',N2'), C7(N1,C6,C5,N2)
4.d Idealised Me refined as rotating group:
 C8'(H8'A,H8'B,H8'C), C8(H8A,H8B,H8C)
;
_shelx_shelxl_version_number 2016/6
_olex2_submission_special_instructions 'No special instructions were received'

loop_
_space_group_symop_operation_xyz
'x, y, z'
'-x, y, -z+1/2'
'x+1/2, y+1/2, z'
'-x+1/2, y+1/2, -z+1/2'
'-x, -y, -z'
'x, -y, z-1/2'
'-x+1/2, -y+1/2, -z'
'x+1/2, -y+1/2, z-1/2'

loop_
_atom_site_label
_atom_site_type_symbol
_atom_site_fract_x
_atom_site_fract_y
_atom_site_fract_z
_atom_site_U_iso_or_equiv
_atom_site_adp_type
_atom_site_occupancy
_atom_site_site_symmetry_order
_atom_site_calc_flag
_atom_site_refinement_flags_posn
_atom_site_refinement_flags_adp
_atom_site_refinement_flags_occupancy
_atom_site_disorder_assembly
_atom_site_disorder_group
Cu1 Cu 0.42038(4) 0.54753(2) 0.51717(2) 0.02437(18) Uani 1 1 d . . . . .
O1 O 0.5382(3) 0.54595(12) 0.62707(15) 0.0450(6) Uani 1 1 d . . . . .
O2 O 0.6667(2) 0.46565(14) 0.60212(16) 0.0471(6) Uani 1 1 d . . . . .
O3 O 0.5519(2) 0.60012(10) 0.47099(16) 0.0377(5) Uani 1 1 d . . . . .
O4 O 0.6874(2) 0.52180(10) 0.44667(18) 0.0435(6) Uani 1 1 d . . . . .
C1 C 0.0676(3) 0.76146(16) 0.6787(2) 0.0379(7) Uani 1 1 d . . . . .
C2 C 0.0339(3) 0.81811(14) 0.7148(2) 0.0368(7) Uani 1 1 d . . . . .
H2 H 0.057017 0.856207 0.691563 0.044 Uiso 1 1 calc R . . . .
C3 C 0.0336(4) 0.70506(15) 0.7148(2) 0.0409(7) Uani 1 1 d . . . . .
H3 H 0.056220 0.666933 0.691391 0.049 Uiso 1 1 calc R . . . .
C4 C 0.1344(5) 0.7650(2) 0.5990(3) 0.0591(11) Uani 1 1 d . . . . .
H4A H 0.148976 0.803370 0.573278 0.071 Uiso 0.6 1 calc R . . A 1
H4B H 0.120642 0.796575 0.557898 0.071 Uiso 0.4 1 calc R . . B 2
C9 C 0.6337(3) 0.51041(18) 0.64689(19) 0.0389(8) Uani 1 1 d . . . . .
C10 C 0.7134(4) 0.5227(3) 0.7334(3) 0.0766(17) Uani 1 1 d . . . . .
H10A H 0.688184 0.563720 0.753046 0.092 Uiso 1 1 calc R . . . .
H10B H 0.687668 0.491584 0.773180 0.092 Uiso 1 1 calc R . . . .
C11 C 0.8616(3) 0.52132(17) 0.7390(2) 0.0365(7) Uani 1 1 d . . . . .
C12 C 0.9327(3) 0.52162(16) 0.8201(2) 0.0357(7) Uani 1 1 d . . . . .
H12 H 0.888432 0.521175 0.867888 0.043 Uiso 1 1 calc R . . . .
C13 C 1.0692(3) 0.52258(19) 0.8307(2) 0.0435(8) Uani 1 1 d . . . . .
H13 H 1.114920 0.524089 0.885556 0.052 Uiso 1 1 calc R . . . .
C14 C 0.6557(3) 0.57858(13) 0.44893(17) 0.0283(6) Uani 1 1 d . . . . .
C15 C 0.7551(3) 0.62552(15) 0.4224(2) 0.0406(7) Uani 1 1 d . . . . .
H15A H 0.842610 0.608153 0.437167 0.049 Uiso 1 1 calc R . . . .
H15B H 0.740027 0.630241 0.360773 0.049 Uiso 1 1 calc R . . . .
C16 C 0.7510(3) 0.68999(14) 0.4625(2) 0.0346(6) Uani 1 1 d . . . . .
C17 C 0.7497(3) 0.69683(15) 0.5499(2) 0.0394(7) Uani 1 1 d . . . . .
H17 H 0.749566 0.661072 0.584063 0.047 Uiso 1 1 calc R . . . .
C18 C 0.7514(3) 0.74404(16) 0.4130(2) 0.0389(7) Uani 1 1 d . . . . .
H18 H 0.752470 0.740506 0.354396 0.047 Uiso 1 1 calc R . . . .
H4' H 0.130(5) 0.5862(18) 0.445(3) 0.018(11) Uiso 0.6 1 d D . . C 1
H5' H 0.009(3) 0.692(2) 0.482(3) 0.022(12) Uiso 0.6 1 d D . . D 1
C7' C 0.2899(3) 0.67244(16) 0.5869(2) 0.0335(11) Uani 0.6 1 d . . . E 1
N1' N 0.2780(3) 0.61624(14) 0.5374(2) 0.0250(8) Uani 0.6 1 d G . . E 1
C4' C 0.1540(4) 0.6173(2) 0.4857(3) 0.0373(17) Uani 0.6 1 d DG . . E 1
C5' C 0.0891(3) 0.6741(2) 0.5032(3) 0.0383(12) Uani 0.6 1 d DG . . E 1
N2' N 0.1732(4) 0.70820(15) 0.5657(3) 0.0342(14) Uani 0.6 1 d G . . E 1
C8' C 0.3949(8) 0.6888(4) 0.6455(5) 0.0451(18) Uani 0.6 1 d . . . E 1
H8'A H 0.366085 0.694271 0.700496 0.068 Uiso 0.6 1 calc GR . . E 1
H8'B H 0.432185 0.727579 0.628342 0.068 Uiso 0.6 1 calc GR . . E 1
H8'C H 0.459993 0.656048 0.648752 0.068 Uiso 0.6 1 calc GR . . E 1
C7 C 0.2162(6) 0.6565(3) 0.5515(4) 0.053(3) Uani 0.4 1 d . . . E 2
N1 N 0.3408(7) 0.6273(2) 0.5727(4) 0.0366(15) Uani 0.4 1 d G . . E 2
C6 C 0.4197(5) 0.6676(4) 0.6302(5) 0.054(4) Uani 0.4 1 d G . . E 2
H6 H 0.505815 0.659924 0.654313 0.065 Uiso 0.4 1 calc R . . E 2
C5 C 0.3439(8) 0.7218(3) 0.6445(5) 0.052(2) Uani 0.4 1 d G . . E 2
H5 H 0.371709 0.755735 0.679574 0.062 Uiso 0.4 1 calc R . . E 2
N2 N 0.2182(7) 0.7149(3) 0.5958(5) 0.048(3) Uani 0.4 1 d G . . E 2
C8 C 0.1170(13) 0.6343(6) 0.4989(7) 0.045(3) Uani 0.4 1 d . . . E 2
H8A H 0.120742 0.589033 0.498558 0.068 Uiso 0.4 1 calc GR . . E 2
H8B H 0.121934 0.649974 0.442332 0.068 Uiso 0.4 1 calc GR . . E 2
H8C H 0.035933 0.647694 0.517361 0.068 Uiso 0.4 1 calc GR . . E 2
O6 O 0.500000 0.858(3) 0.750000 0.46(4) Uani 0.5 2 d S T P F 2
O5 O 0.356(3) 0.8702(12) 0.7184(16) 0.138(10) Uani 0.25 1 d . . . G 1

loop_
_atom_site_aniso_label
_atom_site_aniso_U_11
_atom_site_aniso_U_22
_atom_site_aniso_U_33
_atom_site_aniso_U_23
_atom_site_aniso_U_13
_atom_site_aniso_U_12
Cu1 0.0202(2) 0.0252(3) 0.0281(3) -0.00024(14) 0.00443(16) -0.00032(14)
O1 0.0429(13) 0.0609(15) 0.0284(11) -0.0079(10) -0.0058(10) 0.0072(11)
O2 0.0296(11) 0.0687(16) 0.0389(13) -0.0040(12) -0.0105(10) 0.0073(11)
O3 0.0304(10) 0.0297(10) 0.0557(13) 0.0038(9) 0.0154(9) -0.0027(9)
O4 0.0419(12) 0.0300(11) 0.0644(15) 0.0006(10) 0.0289(11) -0.0044(10)
C1 0.0430(17) 0.0371(16) 0.0351(16) 0.0024(12) 0.0110(13) 0.0076(13)
C2 0.0447(17) 0.0298(14) 0.0380(15) 0.0039(12) 0.0128(13) 0.0020(13)
C3 0.056(2) 0.0277(14) 0.0401(16) -0.0004(13) 0.0117(15) 0.0076(14)
C4 0.084(3) 0.048(2) 0.052(2) 0.0163(17) 0.036(2) 0.024(2)
C9 0.0220(14) 0.069(2) 0.0262(14) -0.0020(14) 0.0046(11) -0.0077(14)
C10 0.0274(18) 0.168(6) 0.0334(19) -0.021(3) 0.0001(14) 0.008(2)
C11 0.0249(14) 0.0551(19) 0.0279(15) -0.0053(13) -0.0025(11) 0.0024(13)
C12 0.0292(15) 0.0505(18) 0.0272(14) 0.0005(12) 0.0030(11) 0.0031(13)
C13 0.0316(16) 0.071(2) 0.0250(14) 0.0061(15) -0.0061(12) -0.0005(15)
C14 0.0291(14) 0.0294(14) 0.0265(13) -0.0022(11) 0.0035(11) -0.0081(12)
C15 0.0376(16) 0.0321(15) 0.0554(19) -0.0039(14) 0.0183(14) -0.0083(13)
C16 0.0251(14) 0.0317(14) 0.0479(17) -0.0015(13) 0.0085(12) -0.0107(11)
C17 0.0408(17) 0.0334(15) 0.0444(18) 0.0029(13) 0.0072(14) -0.0105(13)
C18 0.0386(16) 0.0396(16) 0.0395(16) -0.0007(13) 0.0091(13) -0.0109(14)
C7' 0.043(3) 0.029(3) 0.032(3) 0.004(2) 0.015(2) 0.008(2)
N1' 0.023(2) 0.022(2) 0.032(2) -0.0034(16) 0.0119(18) 0.0096(18)
C4' 0.040(3) 0.029(4) 0.045(4) -0.010(3) 0.011(3) 0.010(3)
C5' 0.021(2) 0.040(3) 0.055(3) 0.001(3) 0.012(2) 0.009(2)
N2' 0.036(3) 0.029(2) 0.041(3) 0.001(2) 0.020(3) 0.014(2)
C8' 0.039(4) 0.043(5) 0.051(4) -0.002(3) -0.002(3) 0.013(3)
C7 0.066(6) 0.069(7) 0.029(4) 0.020(4) 0.020(5) -0.014(6)
N1 0.046(4) 0.029(4) 0.036(4) -0.011(3) 0.011(3) -0.004(3)
C6 0.040(6) 0.044(7) 0.081(9) 0.005(6) 0.020(5) 0.024(5)
C5 0.054(6) 0.055(6) 0.050(5) -0.008(5) 0.022(5) 0.006(5)
N2 0.040(5) 0.058(6) 0.052(6) 0.016(4) 0.020(5) 0.018(4)
C8 0.065(8) 0.036(7) 0.033(5) -0.016(4) 0.002(5) 0.008(6)
O6 0.50(10) 0.30(7) 0.59(11) 0.000 0.13(9) 0.000
O5 0.20(3) 0.116(16) 0.105(15) -0.014(13) 0.057(18) -0.033(18)

loop_
_atom_type_symbol
_atom_type_description
_atom_type_scat_dispersion_real
_atom_type_scat_dispersion_imag
_atom_type_scat_source
C C 0.0181 0.0091 'International Tables Vol C Tables 4.2.6.8 and 6.1.1.4'
H H 0.0000 0.0000 'International Tables Vol C Tables 4.2.6.8 and 6.1.1.4'
Cu Cu -1.9646 0.5888 'International Tables Vol C Tables 4.2.6.8 and 6.1.1.4'
N N 0.0311 0.0180 'International Tables Vol C Tables 4.2.6.8 and 6.1.1.4'
O O 0.0492 0.0322 'International Tables Vol C Tables 4.2.6.8 and 6.1.1.4'

loop_
_geom_angle_atom_site_label_1
_geom_angle_atom_site_label_2
_geom_angle_atom_site_label_3
_geom_angle
_geom_angle_site_symmetry_1
_geom_angle_site_symmetry_3
O1 Cu1 Cu1 81.19(7) . 5_666
O1 Cu1 O2 166.11(11) . 5_666
O1 Cu1 N1' 103.50(13) . .
O1 Cu1 N1 82.8(2) . .
O2 Cu1 Cu1 85.06(8) 5_666 5_666
O2 Cu1 N1' 90.36(13) 5_666 .
O2 Cu1 N1 110.7(2) 5_666 .
O3 Cu1 Cu1 83.39(7) . 5_666
O3 Cu1 O1 87.95(11) . .
O3 Cu1 O2 88.49(11) . 5_666
O3 Cu1 O4 166.29(9) . 5_666
O3 Cu1 N1' 100.80(12) . .
O3 Cu1 N1 91.27(19) . .
O4 Cu1 Cu1 83.06(7) 5_666 5_666
O4 Cu1 O1 92.02(12) 5_666 .
O4 Cu1 O2 88.28(12) 5_666 5_666
O4 Cu1 N1' 92.54(12) 5_666 .
O4 Cu1 N1 102.34(19) 5_666 .
N1' Cu1 Cu1 173.73(11) . 5_666
C9 O1 Cu1 127.0(2) . .
C9 O2 Cu1 121.1(2) . 5_666
C14 O3 Cu1 123.30(19) . .
C14 O4 Cu1 123.57(19) . 5_666
C2 C1 C4 117.6(3) . .
C3 C1 C2 119.0(3) . .
C3 C1 C4 123.3(3) . .
C1 C2 H2 119.8 . .
C2 C2 C1 120.40(18) 2_556 .
C2 C2 H2 119.8 2_556 .
C1 C3 H3 119.7 . .
C3 C3 C1 120.56(19) 2_556 .
C3 C3 H3 119.7 2_556 .
C1 C4 H4A 121.5 . .
C1 C4 H4B 124.8 . .
N2' C4 C1 117.1(3) . .
N2' C4 H4A 121.5 . .
N2 C4 C1 110.3(4) . .
N2 C4 H4B 124.8 . .
O1 C9 O2 125.3(3) . .
O1 C9 C10 115.9(3) . .
O2 C9 C10 118.8(3) . .
C9 C10 H10A 107.8 . .
C9 C10 H10B 107.8 . .
H10A C10 H10B 107.2 . .
C11 C10 C9 117.9(3) . .
C11 C10 H10A 107.8 . .
C11 C10 H10B 107.8 . .
C12 C11 C10 117.2(3) . .
C13 C11 C10 124.7(3) 2_756 .
C13 C11 C12 118.0(3) 2_756 .
C11 C12 H12 119.6 . .
C11 C12 C13 120.7(3) . .
C13 C12 H12 119.6 . .
C11 C13 C12 121.2(3) 2_756 .
C11 C13 H13 119.4 2_756 .
C12 C13 H13 119.4 . .
O3 C14 C15 117.7(3) . .
O4 C14 O3 126.5(3) . .
O4 C14 C15 115.8(3) . .
C14 C15 H15A 108.6 . .
C14 C15 H15B 108.6 . .
H15A C15 H15B 107.5 . .
C16 C15 C14 114.8(3) . .
C16 C15 H15A 108.6 . .
C16 C15 H15B 108.6 . .
C17 C16 C15 121.1(3) . .
C18 C16 C15 120.6(3) . .
C18 C16 C17 118.3(3) . .
C16 C17 H17 119.5 . .
C18 C17 C16 121.1(3) 7_666 .
C18 C17 H17 119.5 7_666 .
C16 C18 H18 119.7 . .
C17 C18 C16 120.6(3) 7_666 .
C17 C18 H18 119.7 7_666 .
N1' C7' N2' 108.0 . .
C8' C7' N1' 125.9(4) . .
C8' C7' N2' 126.1(4) . .
C7' N1' Cu1 130.4(2) . .
C4' N1' Cu1 120.6(2) . .
C4' N1' C7' 108.0 . .
N1' C4' H4' 121(3) . .
N1' C4' C5' 108.0 . .
C5' C4' H4' 130(3) . .
C4' C5' H5' 134(3) . .
N2' C5' H5' 118(3) . .
N2' C5' C4' 108.0 . .
C4 N2' C7' 130.3(4) . .
C4 N2' C5' 121.6(4) . .
C7' N2' C5' 108.0 . .
C7' C8' H8'A 109.5 . .
C7' C8' H8'B 109.5 . .
C7' C8' H8'C 109.5 . .
H8'A C8' H8'B 109.5 . .
H8'A C8' H8'C 109.5 . .
H8'B C8' H8'C 109.5 . .
N2 C7 N1 108.0 . .
C8 C7 N1 126.3(8) . .
C8 C7 N2 125.7(8) . .
C7 N1 Cu1 129.4(4) . .
C6 N1 Cu1 121.8(4) . .
C6 N1 C7 108.0 . .
N1 C6 H6 126.0 . .
N1 C6 C5 108.0 . .
C5 C6 H6 126.0 . .
C6 C5 H5 126.0 . .
N2 C5 C6 108.0 . .
N2 C5 H5 126.0 . .
C4 N2 C7 136.4(6) . .
C4 N2 C5 115.5(6) . .
C5 N2 C7 108.0 . .
C7 C8 H8A 109.5 . .
C7 C8 H8B 109.5 . .
C7 C8 H8C 109.5 . .
H8A C8 H8B 109.5 . .
H8A C8 H8C 109.5 . .
H8B C8 H8C 109.5 . .

loop_
_geom_bond_atom_site_label_1
_geom_bond_atom_site_label_2
_geom_bond_distance
_geom_bond_site_symmetry_2
Cu1 Cu1 2.6928(7) 5_666
Cu1 O1 1.981(2) .
Cu1 O2 1.996(2) 5_666
Cu1 O3 1.962(2) .
Cu1 O4 1.968(2) 5_666
Cu1 N1' 2.116(2) .
Cu1 N1 2.117(5) .
O1 C9 1.243(4) .
O2 C9 1.255(5) .
O3 C14 1.250(4) .
O4 C14 1.248(4) .
C1 C2 1.392(4) .
C1 C3 1.388(5) .
C1 C4 1.512(5) .
C2 C2 1.386(6) 2_556
C2 H2 0.9300 .
C3 C3 1.383(7) 2_556
C3 H3 0.9300 .
C4 H4A 0.9300 .
C4 H4B 0.9300 .
C4 N2' 1.391(5) .
C4 N2 1.370(6) .
C9 C10 1.519(5) .
C10 H10A 0.9700 .
C10 H10B 0.9700 .
C10 C11 1.512(5) .
C11 C12 1.388(4) .
C11 C13 1.386(5) 2_756
C12 H12 0.9300 .
C12 C13 1.389(5) .
C13 H13 0.9300 .
C14 C15 1.522(4) .
C15 H15A 0.9700 .
C15 H15B 0.9700 .
C15 C16 1.509(4) .
C16 C17 1.389(5) .
C16 C18 1.387(5) .
C17 H17 0.9300 .
C17 C18 1.383(5) 7_666
C18 H18 0.9300 .
C7' N1' 1.4200 .
C7' N2' 1.4200 .
C7' C8' 1.370(8) .
N1' C4' 1.4200 .
C4' H4' 0.93(2) .
C4' C5' 1.4200 .
C5' H5' 0.92(2) .
C5' N2' 1.4200 .
C8' H8'A 0.9600 .
C8' H8'B 0.9600 .
C8' H8'C 0.9600 .
C7 N1 1.4200 .
C7 N2 1.4200 .
C7 C8 1.314(13) .
N1 C6 1.4200 .
C6 H6 0.9300 .
C6 C5 1.4200 .
C5 H5 0.9300 .
C5 N2 1.4200 .
C8 H8A 0.9600 .
C8 H8B 0.9600 .
C8 H8C 0.9600 .

loop_
_geom_hbond_atom_site_label_D
_geom_hbond_atom_site_label_H
_geom_hbond_atom_site_label_A
_geom_hbond_distance_DH
_geom_hbond_distance_HA
_geom_hbond_distance_DA
_geom_hbond_angle_DHA
_geom_hbond_site_symmetry_A
C4 H4A N1' 0.93 2.62 3.505(9) 159.4 7_566
C4 H4B N1 0.93 2.69 3.578(14) 160.5 7_566
C8' H8'C O1 0.96 2.50 3.394(10) 154.0 .

loop_
_geom_torsion_atom_site_label_1
_geom_torsion_atom_site_label_2
_geom_torsion_atom_site_label_3
_geom_torsion_atom_site_label_4
_geom_torsion
_geom_torsion_site_symmetry_1
_geom_torsion_site_symmetry_4
Cu1 O1 C9 O2 -5.5(5) . .
Cu1 O1 C9 C10 175.7(3) . .
Cu1 O2 C9 O1 8.0(5) 5_666 .
Cu1 O2 C9 C10 -173.2(3) 5_666 .
Cu1 O3 C14 O4 5.5(5) . .
Cu1 O3 C14 C15 -174.1(2) . .
Cu1 O4 C14 O3 -2.5(5) 5_666 .
Cu1 O4 C14 C15 177.1(2) 5_666 .
Cu1 N1' C4' C5' -169.7(3) . .
Cu1 N1 C6 C5 170.3(5) . .
O1 C9 C10 C11 -136.4(5) . .
O2 C9 C10 C11 44.7(7) . .
O3 C14 C15 C16 27.3(4) . .
O4 C14 C15 C16 -152.4(3) . .
C1 C4 N2' C7' -85.3(5) . .
C1 C4 N2' C5' 91.1(5) . .
C1 C4 N2 C7 102.3(7) . .
C1 C4 N2 C5 -82.1(6) . .
C2 C1 C3 C3 0.5(7) . 2_556
C2 C1 C4 N2' 177.1(4) . .
C2 C1 C4 N2 149.0(5) . .
C3 C1 C2 C2 -0.7(6) . 2_556
C3 C1 C4 N2' -5.8(6) . .
C3 C1 C4 N2 -33.9(7) . .
C4 C1 C2 C2 176.5(4) . 2_556
C4 C1 C3 C3 -176.6(5) . 2_556
C9 C10 C11 C12 -169.1(4) . .
C9 C10 C11 C13 13.8(8) . 2_756
C10 C11 C12 C13 -177.8(4) . .
C11 C12 C13 C11 -2.0(5) . 2_756
C13 C11 C12 C13 -0.6(5) 2_756 .
C14 C15 C16 C17 48.5(4) . .
C14 C15 C16 C18 -133.0(3) . .
C15 C16 C17 C18 178.7(3) . 7_666
C15 C16 C18 C17 -178.7(3) . 7_666
C17 C16 C18 C17 -0.1(5) . 7_666
C18 C16 C17 C18 0.1(5) . 7_666
C7' N1' C4' C5' 0.0 . .
N1' C7' N2' C4 176.8(5) . .
N1' C7' N2' C5' 0.0 . .
N1' C4' C5' N2' 0.0 . .
C4' C5' N2' C4 -177.1(4) . .
C4' C5' N2' C7' 0.0 . .
N2' C7' N1' Cu1 168.4(3) . .
N2' C7' N1' C4' 0.0 . .
C8' C7' N1' Cu1 -12.4(7) . .
C8' C7' N1' C4' 179.2(6) . .
C8' C7' N2' C4 -2.4(6) . .
C8' C7' N2' C5' -179.2(6) . .
C7 N1 C6 C5 0.0 . .
N1 C7 N2 C4 175.8(9) . .
N1 C7 N2 C5 0.0 . .
N1 C6 C5 N2 0.0 . .
C6 C5 N2 C4 -176.8(7) . .
C6 C5 N2 C7 0.0 . .
N2 C7 N1 Cu1 -169.3(5) . .
N2 C7 N1 C6 0.0 . .
C8 C7 N1 Cu1 9.6(11) . .
C8 C7 N1 C6 178.9(10) . .
C8 C7 N2 C4 -3.1(11) . .
C8 C7 N2 C5 -178.9(10) . .
